data_4336369
loop_
_publ_author_name
'Li-Cheng Song'
'Jia-Peng Li'
'Zhao-Jun Xie'
'Hai-Bin Song'

_publ_section_title
;
 Synthesis, Structural Characterization, and Electrochemical Properties of
 Dinuclear Ni/Mn Model Complexes for the Active Site of
 [NiFe]-Hydrogenases
;
_journal_name_full 'Inorganic Chemistry'
_journal_page_first 11618
_journal_page_last 11626
_journal_paper_doi 10.1021/ic401978h
_journal_volume 52
_journal_year 2013
_chemical_formula_sum 'C33 H31 Cl4 N Ni P2'
_chemical_formula_weight 704.04
_chemical_name_systematic
; 
 ? 
;
_space_group_IT_number 14
_symmetry_cell_setting monoclinic
_symmetry_space_group_name_Hall '-P 2yn'
_symmetry_space_group_name_H-M 'P 1 21/n 1'
_atom_sites_solution_hydrogens geom
_atom_sites_solution_primary direct
_atom_sites_solution_secondary difmap
_audit_creation_method SHELXL-97
_cell_angle_alpha 90.00
_cell_angle_beta 117.179(6)
_cell_angle_gamma 90.00
_cell_formula_units_Z 4
_cell_length_a 20.172(10)
_cell_length_b 8.555(3)
_cell_length_c 20.614(10)
_cell_measurement_reflns_used 11074
_cell_measurement_temperature 113(2)
_cell_measurement_theta_max 27.9
_cell_measurement_theta_min 1.2
_cell_volume 3165(2)
_computing_cell_refinement CrystalClear
_computing_data_collection CrystalClear
_computing_data_reduction CrystalClear
_computing_molecular_graphics 'Bruker SHELXTL'
_computing_publication_material 'CrystalStructure 3.8'
_computing_structure_refinement 'SHELXL-97 (Sheldrick, 1997)'
_computing_structure_solution 'SHELXS-97 (Sheldrick, 1990)'
_diffrn_ambient_temperature 113(2)
_diffrn_detector_area_resol_mean 14.22
_diffrn_measured_fraction_theta_full 0.992
_diffrn_measured_fraction_theta_max 0.992
_diffrn_measurement_device_type 'Rigaku Saturn724 CCD'
_diffrn_measurement_method '\w and \f scans'
_diffrn_radiation_monochromator multilayer
_diffrn_radiation_source 'rotating anode'
_diffrn_radiation_type MoK\a
_diffrn_radiation_wavelength 0.71073
_diffrn_reflns_av_R_equivalents 0.0514
_diffrn_reflns_av_sigmaI/netI 0.0489
_diffrn_reflns_limit_h_max 26
_diffrn_reflns_limit_h_min -26
_diffrn_reflns_limit_k_max 11
_diffrn_reflns_limit_k_min -10
_diffrn_reflns_limit_l_max 27
_diffrn_reflns_limit_l_min -26
_diffrn_reflns_number 31634
_diffrn_reflns_theta_full 27.90
_diffrn_reflns_theta_max 27.90
_diffrn_reflns_theta_min 1.17
_diffrn_standards_decay_% 0
_diffrn_standards_interval_count 0
_diffrn_standards_interval_time 0
_diffrn_standards_number 0
_exptl_absorpt_coefficient_mu 1.077
_exptl_absorpt_correction_T_max 0.8816
_exptl_absorpt_correction_T_min 0.8134
_exptl_absorpt_correction_type multi-scan
_exptl_absorpt_process_details CrystalClear
_exptl_crystal_colour Colorless
_exptl_crystal_density_diffrn 1.478
_exptl_crystal_description Prism
_exptl_crystal_F_000 1448
_exptl_crystal_size_max 0.20
_exptl_crystal_size_mid 0.18
_exptl_crystal_size_min 0.12
_refine_diff_density_max 1.116
_refine_diff_density_min -1.135
_refine_diff_density_rms 0.103
_refine_ls_extinction_method none
_refine_ls_goodness_of_fit_ref 1.121
_refine_ls_hydrogen_treatment constr
_refine_ls_matrix_type full
_refine_ls_number_parameters 371
_refine_ls_number_reflns 7491
_refine_ls_number_restraints 0
_refine_ls_restrained_S_all 1.121
_refine_ls_R_factor_all 0.0588
_refine_ls_R_factor_gt 0.0523
_refine_ls_shift/su_max 0.001
_refine_ls_shift/su_mean 0.000
_refine_ls_structure_factor_coef Fsqd
_refine_ls_weighting_details 'calc w=1/[\s^2^(Fo^2^)+(0.0704P)^2^+5.1605P] where P=(Fo^2^+2Fc^2^)/3'
_refine_ls_weighting_scheme calc
_refine_ls_wR_factor_gt 0.1488
_refine_ls_wR_factor_ref 0.1535
_reflns_number_gt 6770
_reflns_number_total 7491
_reflns_threshold_expression >2sigma(I)
_cod_data_source_file ic401978h_si_003_3.cif
_cod_data_source_block 3
_cod_original_cell_volume 3164(2)
_cod_database_code 4336369

loop_
_symmetry_equiv_pos_as_xyz
'x, y, z'
'-x+1/2, y+1/2, -z+1/2'
'-x, -y, -z'
'x-1/2, -y-1/2, z-1/2'

loop_
_atom_site_label
_atom_site_type_symbol
_atom_site_fract_x
_atom_site_fract_y
_atom_site_fract_z
_atom_site_U_iso_or_equiv
_atom_site_adp_type
_atom_site_occupancy
_atom_site_symmetry_multiplicity
_atom_site_calc_flag
_atom_site_refinement_flags
Ni1 Ni 0.37580(2) 1.22934(5) 0.59674(2) 0.01526(12) Uani 1 1 d .
P1 P 0.33857(4) 1.02021(10) 0.62543(4) 0.01599(18) Uani 1 1 d .
P2 P 0.32383(4) 1.09340(10) 0.49934(4) 0.01611(18) Uani 1 1 d .
Cl1 Cl 0.41957(5) 1.31774(10) 0.70852(4) 0.02283(18) Uani 1 1 d .
Cl2 Cl 0.39997(4) 1.43561(9) 0.54609(4) 0.02143(18) Uani 1 1 d .
N1 N 0.30566(15) 0.9405(3) 0.54124(14) 0.0173(5) Uani 1 1 d .
C1 C 0.26513(18) 1.0369(4) 0.65245(17) 0.0182(6) Uani 1 1 d .
C2 C 0.21594(19) 1.1635(4) 0.62654(19) 0.0229(7) Uani 1 1 d .
H2 H 0.2228 1.2418 0.5975 0.027 Uiso 1 1 calc R
C3 C 0.1569(2) 1.1736(4) 0.6437(2) 0.0262(7) Uani 1 1 d .
H3 H 0.1226 1.2578 0.6252 0.031 Uiso 1 1 calc R
C4 C 0.1477(2) 1.0615(4) 0.6878(2) 0.0256(7) Uani 1 1 d .
H4 H 0.1081 1.0705 0.7003 0.031 Uiso 1 1 calc R
C5 C 0.1967(2) 0.9365(4) 0.7133(2) 0.0270(8) Uani 1 1 d .
H5 H 0.1902 0.8592 0.7430 0.032 Uiso 1 1 calc R
C6 C 0.25509(19) 0.9240(4) 0.69578(19) 0.0229(7) Uani 1 1 d .
H6 H 0.2884 0.8380 0.7134 0.028 Uiso 1 1 calc R
C7 C 0.40808(17) 0.8928(4) 0.69155(18) 0.0188(6) Uani 1 1 d .
C8 C 0.43667(18) 0.9275(4) 0.76580(18) 0.0220(7) Uani 1 1 d .
H8 H 0.4170 1.0124 0.7813 0.026 Uiso 1 1 calc R
C9 C 0.49414(19) 0.8366(4) 0.81675(19) 0.0243(7) Uani 1 1 d .
H9 H 0.5134 0.8592 0.8673 0.029 Uiso 1 1 calc R
C10 C 0.52375(19) 0.7126(4) 0.7942(2) 0.0267(8) Uani 1 1 d .
H10 H 0.5635 0.6520 0.8291 0.032 Uiso 1 1 calc R
C11 C 0.4948(2) 0.6788(4) 0.7206(2) 0.0267(8) Uani 1 1 d .
H11 H 0.5144 0.5940 0.7050 0.032 Uiso 1 1 calc R
C12 C 0.43741(19) 0.7677(4) 0.66956(19) 0.0229(7) Uani 1 1 d .
H12 H 0.4178 0.7435 0.6192 0.027 Uiso 1 1 calc R
C13 C 0.37111(17) 1.0131(4) 0.45096(17) 0.0196(6) Uani 1 1 d .
C14 C 0.41290(18) 0.8772(4) 0.47572(19) 0.0238(7) Uani 1 1 d .
H14 H 0.4155 0.8256 0.5176 0.029 Uiso 1 1 calc R
C15 C 0.45083(19) 0.8161(5) 0.4398(2) 0.0275(8) Uani 1 1 d .
H15 H 0.4790 0.7227 0.4568 0.033 Uiso 1 1 calc R
C16 C 0.44730(19) 0.8923(5) 0.3789(2) 0.0285(8) Uani 1 1 d .
H16 H 0.4730 0.8505 0.3541 0.034 Uiso 1 1 calc R
C17 C 0.4066(2) 1.0286(5) 0.3542(2) 0.0307(8) Uani 1 1 d .
H17 H 0.4047 1.0804 0.3126 0.037 Uiso 1 1 calc R
C18 C 0.3685(2) 1.0900(5) 0.3902(2) 0.0269(8) Uani 1 1 d .
H18 H 0.3407 1.1840 0.3734 0.032 Uiso 1 1 calc R
C19 C 0.23807(17) 1.1797(4) 0.43193(17) 0.0188(6) Uani 1 1 d .
C20 C 0.19501(19) 1.1115(4) 0.36362(19) 0.0234(7) Uani 1 1 d .
H20 H 0.2116 1.0190 0.3500 0.028 Uiso 1 1 calc R
C21 C 0.12752(19) 1.1805(5) 0.3157(2) 0.0283(8) Uani 1 1 d .
H21 H 0.0977 1.1336 0.2697 0.034 Uiso 1 1 calc R
C22 C 0.10379(19) 1.3164(5) 0.3347(2) 0.0283(8) Uani 1 1 d .
H22 H 0.0579 1.3627 0.3016 0.034 Uiso 1 1 calc R
C23 C 0.14659(19) 1.3857(4) 0.4019(2) 0.0269(8) Uani 1 1 d .
H23 H 0.1305 1.4799 0.4147 0.032 Uiso 1 1 calc R
C24 C 0.21331(19) 1.3162(4) 0.45050(19) 0.0228(7) Uani 1 1 d .
H24 H 0.2423 1.3625 0.4969 0.027 Uiso 1 1 calc R
C25 C 0.26659(19) 0.7915(4) 0.5094(2) 0.0228(7) Uani 1 1 d .
H25A H 0.3019 0.7037 0.5310 0.027 Uiso 1 1 calc R
H25B H 0.2505 0.7920 0.4563 0.027 Uiso 1 1 calc R
C26 C 0.19946(19) 0.7644(4) 0.52208(19) 0.0217(7) Uani 1 1 d .
C27 C 0.1996(2) 0.6434(4) 0.5672(2) 0.0298(8) Uani 1 1 d .
H27 H 0.2416 0.5762 0.5895 0.036 Uiso 1 1 calc R
C28 C 0.1377(3) 0.6210(5) 0.5797(2) 0.0350(9) Uani 1 1 d .
H28 H 0.1380 0.5383 0.6106 0.042 Uiso 1 1 calc R
C29 C 0.0755(2) 0.7178(5) 0.5476(2) 0.0311(8) Uani 1 1 d .
C30 C 0.0761(2) 0.8362(5) 0.5023(2) 0.0287(8) Uani 1 1 d .
H30 H 0.0337 0.9018 0.4790 0.034 Uiso 1 1 calc R
C31 C 0.13746(19) 0.8611(4) 0.49017(18) 0.0235(7) Uani 1 1 d .
H31 H 0.1371 0.9449 0.4598 0.028 Uiso 1 1 calc R
C32 C 0.0102(3) 0.6963(6) 0.5638(3) 0.0480(12) Uani 1 1 d .
H32A H 0.0231 0.7373 0.6125 0.072 Uiso 1 1 calc R
H32B H -0.0017 0.5849 0.5619 0.072 Uiso 1 1 calc R
H32C H -0.0330 0.7529 0.5274 0.072 Uiso 1 1 calc R
Cl3 Cl 0.24448(8) 0.70576(14) 0.31080(7) 0.0526(3) Uani 1 1 d .
Cl4 Cl 0.36055(8) 0.48235(15) 0.32866(8) 0.0529(3) Uani 1 1 d .
C33 C 0.2882(3) 0.5291(6) 0.3507(3) 0.0467(11) Uani 1 1 d .
H33A H 0.2509 0.4440 0.3338 0.056 Uiso 1 1 calc R
H33B H 0.3088 0.5370 0.4043 0.056 Uiso 1 1 calc R

loop_
_atom_site_aniso_label
_atom_site_aniso_U_11
_atom_site_aniso_U_22
_atom_site_aniso_U_33
_atom_site_aniso_U_23
_atom_site_aniso_U_13
_atom_site_aniso_U_12
Ni1 0.0156(2) 0.0147(2) 0.0170(2) -0.00124(15) 0.00885(16) 0.00024(14)
P1 0.0169(4) 0.0153(4) 0.0173(4) -0.0006(3) 0.0092(3) 0.0005(3)
P2 0.0152(4) 0.0173(4) 0.0166(4) -0.0010(3) 0.0080(3) 0.0014(3)
Cl1 0.0257(4) 0.0239(4) 0.0202(4) -0.0057(3) 0.0117(3) -0.0041(3)
Cl2 0.0244(4) 0.0178(4) 0.0257(4) 0.0021(3) 0.0146(3) 0.0009(3)
N1 0.0191(12) 0.0157(13) 0.0181(12) -0.0015(11) 0.0093(10) -0.0002(10)
C1 0.0191(14) 0.0188(16) 0.0194(15) -0.0029(12) 0.0109(12) -0.0013(12)
C2 0.0262(16) 0.0202(17) 0.0278(17) 0.0027(14) 0.0171(14) 0.0023(13)
C3 0.0274(17) 0.0219(18) 0.0352(19) -0.0004(15) 0.0195(15) 0.0031(14)
C4 0.0251(17) 0.0274(19) 0.0318(18) -0.0039(15) 0.0194(15) -0.0028(14)
C5 0.0284(17) 0.0271(19) 0.0321(19) 0.0072(15) 0.0197(15) 0.0006(15)
C6 0.0226(16) 0.0231(18) 0.0267(17) 0.0047(14) 0.0144(13) 0.0033(13)
C7 0.0171(14) 0.0192(16) 0.0210(15) 0.0026(13) 0.0095(12) 0.0002(12)
C8 0.0209(15) 0.0201(17) 0.0232(16) 0.0004(13) 0.0084(13) -0.0033(13)
C9 0.0220(16) 0.0230(18) 0.0216(16) 0.0013(14) 0.0047(13) -0.0059(13)
C10 0.0186(15) 0.0237(18) 0.0322(19) 0.0081(15) 0.0068(14) 0.0007(13)
C11 0.0264(17) 0.0220(18) 0.0348(19) 0.0081(15) 0.0168(15) 0.0078(14)
C12 0.0240(16) 0.0225(18) 0.0224(16) 0.0035(14) 0.0108(13) 0.0033(13)
C13 0.0167(14) 0.0239(17) 0.0196(15) -0.0032(13) 0.0094(12) 0.0002(12)
C14 0.0210(15) 0.0292(19) 0.0219(16) 0.0006(14) 0.0104(13) 0.0029(14)
C15 0.0220(16) 0.031(2) 0.0307(18) -0.0025(16) 0.0128(14) 0.0060(14)
C16 0.0217(16) 0.040(2) 0.0264(17) -0.0083(16) 0.0136(14) 0.0004(15)
C17 0.0279(18) 0.042(2) 0.0289(18) 0.0045(17) 0.0187(15) 0.0035(16)
C18 0.0260(17) 0.029(2) 0.0314(18) 0.0021(15) 0.0183(15) 0.0037(14)
C19 0.0161(14) 0.0227(17) 0.0175(14) 0.0021(13) 0.0075(12) 0.0012(12)
C20 0.0217(16) 0.0228(18) 0.0235(16) -0.0003(14) 0.0083(13) 0.0019(13)
C21 0.0208(16) 0.034(2) 0.0223(17) -0.0020(15) 0.0034(13) 0.0007(14)
C22 0.0180(15) 0.033(2) 0.0285(18) 0.0031(16) 0.0062(14) 0.0056(14)
C23 0.0238(17) 0.0261(19) 0.0294(18) -0.0015(15) 0.0110(14) 0.0075(14)
C24 0.0216(16) 0.0253(18) 0.0222(16) -0.0023(14) 0.0106(13) 0.0008(13)
C25 0.0217(16) 0.0209(17) 0.0275(17) -0.0074(14) 0.0125(13) -0.0038(13)
C26 0.0241(16) 0.0193(17) 0.0216(16) -0.0057(13) 0.0105(13) -0.0062(13)
C27 0.036(2) 0.0196(18) 0.0326(19) 0.0000(15) 0.0152(16) -0.0001(15)
C28 0.052(2) 0.024(2) 0.038(2) -0.0020(17) 0.0292(19) -0.0125(18)
C29 0.035(2) 0.033(2) 0.032(2) -0.0087(16) 0.0211(17) -0.0137(16)
C30 0.0218(16) 0.037(2) 0.0276(18) -0.0032(16) 0.0113(14) -0.0053(15)
C31 0.0236(16) 0.0271(18) 0.0195(15) 0.0006(14) 0.0096(13) -0.0024(14)
C32 0.047(3) 0.058(3) 0.052(3) -0.001(2) 0.034(2) -0.017(2)
Cl3 0.0609(7) 0.0396(6) 0.0392(6) -0.0047(5) 0.0071(5) 0.0068(5)
Cl4 0.0721(8) 0.0394(6) 0.0696(8) -0.0030(6) 0.0517(7) -0.0063(6)
C33 0.052(3) 0.052(3) 0.042(2) 0.012(2) 0.027(2) 0.008(2)

loop_
_atom_type_symbol
_atom_type_description
_atom_type_scat_dispersion_real
_atom_type_scat_dispersion_imag
_atom_type_scat_source
C C 0.0033 0.0016 'International Tables Vol C Tables 4.2.6.8 and 6.1.1.4'
H H 0.0000 0.0000 'International Tables Vol C Tables 4.2.6.8 and 6.1.1.4'
N N 0.0061 0.0033 'International Tables Vol C Tables 4.2.6.8 and 6.1.1.4'
Cl Cl 0.1484 0.1585 'International Tables Vol C Tables 4.2.6.8 and 6.1.1.4'
P P 0.1023 0.0942 'International Tables Vol C Tables 4.2.6.8 and 6.1.1.4'
Ni Ni 0.3393 1.1124 'International Tables Vol C Tables 4.2.6.8 and 6.1.1.4'

loop_
_geom_angle_atom_site_label_1
_geom_angle_atom_site_label_2
_geom_angle_atom_site_label_3
_geom_angle
P1 Ni1 P2 73.70(4)
P1 Ni1 Cl1 91.25(4)
P2 Ni1 Cl1 164.92(4)
P1 Ni1 Cl2 169.49(4)
P2 Ni1 Cl2 96.30(5)
Cl1 Ni1 Cl2 98.68(4)
N1 P1 C7 109.64(15)
N1 P1 C1 110.76(14)
C7 P1 C1 106.11(15)
N1 P1 Ni1 94.39(10)
C7 P1 Ni1 117.80(11)
C1 P1 Ni1 117.50(11)
N1 P1 P2 41.14(10)
C7 P1 P2 127.20(11)
C1 P1 P2 124.20(11)
Ni1 P1 P2 53.32(3)
N1 P2 C13 106.25(15)
N1 P2 C19 110.64(15)
C13 P2 C19 107.03(15)
N1 P2 Ni1 93.93(10)
C13 P2 Ni1 124.86(11)
C19 P2 Ni1 112.73(12)
N1 P2 P1 41.01(9)
C13 P2 P1 128.65(12)
C19 P2 P1 120.49(11)
Ni1 P2 P1 52.99(4)
C25 N1 P1 132.8(2)
C25 N1 P2 129.2(2)
P1 N1 P2 97.86(15)
C6 C1 C2 119.7(3)
C6 C1 P1 121.5(3)
C2 C1 P1 118.7(3)
C3 C2 C1 119.4(3)
C3 C2 H2 120.3
C1 C2 H2 120.3
C4 C3 C2 120.5(3)
C4 C3 H3 119.7
C2 C3 H3 119.7
C5 C4 C3 119.7(3)
C5 C4 H4 120.1
C3 C4 H4 120.1
C6 C5 C4 120.2(3)
C6 C5 H5 119.9
C4 C5 H5 119.9
C5 C6 C1 120.3(3)
C5 C6 H6 119.9
C1 C6 H6 119.9
C12 C7 C8 119.6(3)
C12 C7 P1 121.0(3)
C8 C7 P1 119.2(3)
C9 C8 C7 119.5(3)
C9 C8 H8 120.3
C7 C8 H8 120.3
C8 C9 C10 120.5(3)
C8 C9 H9 119.7
C10 C9 H9 119.7
C11 C10 C9 119.5(3)
C11 C10 H10 120.2
C9 C10 H10 120.2
C12 C11 C10 120.4(3)
C12 C11 H11 119.8
C10 C11 H11 119.8
C11 C12 C7 120.5(3)
C11 C12 H12 119.8
C7 C12 H12 119.8
C14 C13 C18 119.5(3)
C14 C13 P2 120.1(3)
C18 C13 P2 120.3(3)
C15 C14 C13 120.6(3)
C15 C14 H14 119.7
C13 C14 H14 119.7
C16 C15 C14 119.5(4)
C16 C15 H15 120.2
C14 C15 H15 120.2
C17 C16 C15 120.5(3)
C17 C16 H16 119.7
C15 C16 H16 119.7
C16 C17 C18 120.0(4)
C16 C17 H17 120.0
C18 C17 H17 120.0
C13 C18 C17 119.8(4)
C13 C18 H18 120.1
C17 C18 H18 120.1
C24 C19 C20 119.4(3)
C24 C19 P2 118.0(2)
C20 C19 P2 122.6(3)
C21 C20 C19 119.4(3)
C21 C20 H20 120.3
C19 C20 H20 120.3
C22 C21 C20 120.6(3)
C22 C21 H21 119.7
C20 C21 H21 119.7
C21 C22 C23 120.3(3)
C21 C22 H22 119.8
C23 C22 H22 119.8
C22 C23 C24 119.5(3)
C22 C23 H23 120.3
C24 C23 H23 120.3
C19 C24 C23 120.8(3)
C19 C24 H24 119.6
C23 C24 H24 119.6
N1 C25 C26 113.1(3)
N1 C25 H25A 109.0
C26 C25 H25A 109.0
N1 C25 H25B 109.0
C26 C25 H25B 109.0
H25A C25 H25B 107.8
C31 C26 C27 119.1(3)
C31 C26 C25 120.8(3)
C27 C26 C25 120.1(3)
C26 C27 C28 119.7(4)
C26 C27 H27 120.2
C28 C27 H27 120.2
C29 C28 C27 121.2(4)
C29 C28 H28 119.4
C27 C28 H28 119.4
C30 C29 C28 118.2(4)
C30 C29 C32 121.1(4)
C28 C29 C32 120.7(4)
C29 C30 C31 121.3(4)
C29 C30 H30 119.4
C31 C30 H30 119.4
C30 C31 C26 120.5(3)
C30 C31 H31 119.7
C26 C31 H31 119.7
C29 C32 H32A 109.5
C29 C32 H32B 109.5
H32A C32 H32B 109.5
C29 C32 H32C 109.5
H32A C32 H32C 109.5
H32B C32 H32C 109.5
Cl3 C33 Cl4 111.9(3)
Cl3 C33 H33A 109.2
Cl4 C33 H33A 109.2
Cl3 C33 H33B 109.2
Cl4 C33 H33B 109.2
H33A C33 H33B 107.9

loop_
_geom_bond_atom_site_label_1
_geom_bond_atom_site_label_2
_geom_bond_distance
Ni1 P1 2.1261(11)
Ni1 P2 2.1354(11)
Ni1 Cl1 2.1914(13)
Ni1 Cl2 2.2152(11)
P1 N1 1.693(3)
P1 C7 1.807(3)
P1 C1 1.811(3)
P1 P2 2.5556(16)
P2 N1 1.697(3)
P2 C13 1.801(3)
P2 C19 1.809(3)
N1 C25 1.485(4)
C1 C6 1.392(5)
C1 C2 1.399(5)
C2 C3 1.391(5)
C2 H2 0.9500
C3 C4 1.390(5)
C3 H3 0.9500
C4 C5 1.386(5)
C4 H4 0.9500
C5 C6 1.384(5)
C5 H5 0.9500
C6 H6 0.9500
C7 C12 1.395(5)
C7 C8 1.399(5)
C8 C9 1.392(5)
C8 H8 0.9500
C9 C10 1.397(5)
C9 H9 0.9500
C10 C11 1.385(5)
C10 H10 0.9500
C11 C12 1.383(5)
C11 H11 0.9500
C12 H12 0.9500
C13 C14 1.389(5)
C13 C18 1.394(5)
C14 C15 1.387(5)
C14 H14 0.9500
C15 C16 1.387(5)
C15 H15 0.9500
C16 C17 1.382(6)
C16 H16 0.9500
C17 C18 1.394(5)
C17 H17 0.9500
C18 H18 0.9500
C19 C24 1.390(5)
C19 C20 1.400(5)
C20 C21 1.396(5)
C20 H20 0.9500
C21 C22 1.380(6)
C21 H21 0.9500
C22 C23 1.387(5)
C22 H22 0.9500
C23 C24 1.392(5)
C23 H23 0.9500
C24 H24 0.9500
C25 C26 1.509(5)
C25 H25A 0.9900
C25 H25B 0.9900
C26 C31 1.389(5)
C26 C27 1.391(5)
C27 C28 1.400(5)
C27 H27 0.9500
C28 C29 1.391(6)
C28 H28 0.9500
C29 C30 1.381(6)
C29 C32 1.510(6)
C30 C31 1.386(5)
C30 H30 0.9500
C31 H31 0.9500
C32 H32A 0.9800
C32 H32B 0.9800
C32 H32C 0.9800
Cl3 C33 1.754(5)
Cl4 C33 1.760(5)
C33 H33A 0.9900
C33 H33B 0.9900

loop_
_geom_torsion_atom_site_label_1
_geom_torsion_atom_site_label_2
_geom_torsion_atom_site_label_3
_geom_torsion_atom_site_label_4
_geom_torsion
P2 Ni1 P1 N1 2.42(9)
Cl1 Ni1 P1 N1 -178.32(10)
Cl2 Ni1 P1 N1 20.7(2)
P2 Ni1 P1 C7 117.36(13)
Cl1 Ni1 P1 C7 -63.39(13)
Cl2 Ni1 P1 C7 135.6(2)
P2 Ni1 P1 C1 -113.73(12)
Cl1 Ni1 P1 C1 65.53(12)
Cl2 Ni1 P1 C1 -95.4(2)
Cl1 Ni1 P1 P2 179.26(4)
Cl2 Ni1 P1 P2 18.29(19)
P1 Ni1 P2 N1 -2.41(9)
Cl1 Ni1 P2 N1 -5.28(18)
Cl2 Ni1 P2 N1 -179.11(10)
P1 Ni1 P2 C13 -115.35(15)
Cl1 Ni1 P2 C13 -118.21(19)
Cl2 Ni1 P2 C13 67.95(15)
P1 Ni1 P2 C19 111.91(12)
Cl1 Ni1 P2 C19 109.04(18)
Cl2 Ni1 P2 C19 -64.79(12)
Cl1 Ni1 P2 P1 -2.86(14)
Cl2 Ni1 P2 P1 -176.70(4)
C7 P1 P2 N1 76.9(2)
C1 P1 P2 N1 -82.72(19)
Ni1 P1 P2 N1 176.33(14)
N1 P1 P2 C13 -68.1(2)
C7 P1 P2 C13 8.8(2)
C1 P1 P2 C13 -150.77(19)
Ni1 P1 P2 C13 108.28(15)
N1 P1 P2 C19 86.92(19)
C7 P1 P2 C19 163.77(19)
C1 P1 P2 C19 4.20(19)
Ni1 P1 P2 C19 -96.75(14)
N1 P1 P2 Ni1 -176.33(14)
C7 P1 P2 Ni1 -99.48(14)
C1 P1 P2 Ni1 100.95(14)
C7 P1 N1 C25 60.5(3)
C1 P1 N1 C25 -56.3(3)
Ni1 P1 N1 C25 -177.9(3)
P2 P1 N1 C25 -175.0(4)
C7 P1 N1 P2 -124.55(15)
C1 P1 N1 P2 118.67(15)
Ni1 P1 N1 P2 -2.95(11)
C13 P2 N1 C25 -53.8(3)
C19 P2 N1 C25 62.1(3)
Ni1 P2 N1 C25 178.2(3)
P1 P2 N1 C25 175.2(4)
C13 P2 N1 P1 131.02(14)
C19 P2 N1 P1 -113.15(15)
Ni1 P2 N1 P1 2.94(11)
N1 P1 C1 C6 96.5(3)
C7 P1 C1 C6 -22.5(3)
Ni1 P1 C1 C6 -156.7(2)
P2 P1 C1 C6 140.7(2)
N1 P1 C1 C2 -81.0(3)
C7 P1 C1 C2 160.0(3)
Ni1 P1 C1 C2 25.8(3)
P2 P1 C1 C2 -36.8(3)
C6 C1 C2 C3 -0.9(5)
P1 C1 C2 C3 176.7(3)
C1 C2 C3 C4 1.7(6)
C2 C3 C4 C5 -1.6(6)
C3 C4 C5 C6 0.7(6)
C4 C5 C6 C1 0.1(6)
C2 C1 C6 C5 0.0(5)
P1 C1 C6 C5 -177.5(3)
N1 P1 C7 C12 11.8(3)
C1 P1 C7 C12 131.5(3)
Ni1 P1 C7 C12 -94.4(3)
P2 P1 C7 C12 -31.0(3)
N1 P1 C7 C8 -172.9(2)
C1 P1 C7 C8 -53.2(3)
Ni1 P1 C7 C8 80.8(3)
P2 P1 C7 C8 144.2(2)
C12 C7 C8 C9 0.1(5)
P1 C7 C8 C9 -175.3(3)
C7 C8 C9 C10 0.6(5)
C8 C9 C10 C11 -1.0(5)
C9 C10 C11 C12 0.6(5)
C10 C11 C12 C7 0.1(5)
C8 C7 C12 C11 -0.4(5)
P1 C7 C12 C11 174.8(3)
N1 P2 C13 C14 -27.5(3)
C19 P2 C13 C14 -145.8(3)
Ni1 P2 C13 C14 79.3(3)
P1 P2 C13 C14 11.8(3)
N1 P2 C13 C18 155.0(3)
C19 P2 C13 C18 36.8(3)
Ni1 P2 C13 C18 -98.1(3)
P1 P2 C13 C18 -165.6(2)
C18 C13 C14 C15 -1.2(5)
P2 C13 C14 C15 -178.6(3)
C13 C14 C15 C16 0.5(5)
C14 C15 C16 C17 0.3(6)
C15 C16 C17 C18 -0.3(6)
C14 C13 C18 C17 1.1(5)
P2 C13 C18 C17 178.6(3)
C16 C17 C18 C13 -0.4(6)
N1 P2 C19 C24 100.7(3)
C13 P2 C19 C24 -144.0(3)
Ni1 P2 C19 C24 -3.0(3)
P1 P2 C19 C24 56.3(3)
N1 P2 C19 C20 -76.9(3)
C13 P2 C19 C20 38.4(3)
Ni1 P2 C19 C20 179.3(2)
P1 P2 C19 C20 -121.4(3)
C24 C19 C20 C21 -0.8(5)
P2 C19 C20 C21 176.8(3)
C19 C20 C21 C22 1.2(6)
C20 C21 C22 C23 -0.4(6)
C21 C22 C23 C24 -0.7(6)
C20 C19 C24 C23 -0.3(5)
P2 C19 C24 C23 -178.0(3)
C22 C23 C24 C19 1.1(6)
P1 N1 C25 C26 51.6(4)
P2 N1 C25 C26 -122.0(3)
N1 C25 C26 C31 66.0(4)
N1 C25 C26 C27 -112.8(4)
C31 C26 C27 C28 0.0(5)
C25 C26 C27 C28 178.8(3)
C26 C27 C28 C29 0.1(6)
C27 C28 C29 C30 0.7(6)
C27 C28 C29 C32 -177.7(4)
C28 C29 C30 C31 -1.5(6)
C32 C29 C30 C31 176.8(4)
C29 C30 C31 C26 1.6(6)
C27 C26 C31 C30 -0.8(5)
C25 C26 C31 C30 -179.6(3)
